data_4346995
loop_
_publ_author_name
'Wang, Zhiqiang'
'Zheng, Caijun'
'Wang, Weizhou'
'Xu, Chen'
'Ji, Baoming'
'Zhang, Xiaohong'

_publ_section_title
;
 Synthesis, Structure, and Photophysical Properties of Two Four-Coordinate
 Cu(I)-NHC Complexes with Efficient Delayed Fluorescence.
;
_journal_issue 5
_journal_name_full 'Inorganic chemistry'
_journal_page_first 2157
_journal_page_last 2164
_journal_paper_doi 10.1021/acs.inorgchem.5b02546
_journal_volume 55
_journal_year 2016
_chemical_formula_sum 'C30 H26 Ag2 F12 N6 P2'
_chemical_formula_weight 976.25
_space_group_IT_number 15
_space_group_name_Hall '-C 2yc'
_space_group_name_H-M_alt 'C 1 2/c 1'
_symmetry_cell_setting monoclinic
_symmetry_space_group_name_H-M 'C 1 2/c 1'
_atom_sites_solution_hydrogens geom
_atom_sites_solution_primary direct
_atom_sites_solution_secondary difmap
_audit_creation_method SHELXL-97
_cell_angle_alpha 90.00
_cell_angle_beta 111.939(7)
_cell_angle_gamma 90.00
_cell_formula_units_Z 4
_cell_length_a 20.163(13)
_cell_length_b 10.257(7)
_cell_length_c 17.948(12)
_cell_measurement_reflns_used 3398
_cell_measurement_temperature 296(2)
_cell_measurement_theta_max 25.57
_cell_measurement_theta_min 2.37
_cell_volume 3443(4)
_computing_cell_refinement 'Bruker SMART'
_computing_data_collection 'Bruker SMART'
_computing_data_reduction 'Bruker SAINT'
_computing_molecular_graphics 'Bruker SHELXTL'
_computing_publication_material 'Bruker SHELXTL'
_computing_structure_refinement 'SHELXL-97 (Sheldrick, 1997)'
_computing_structure_solution 'SHELXS-97 (Sheldrick, 1990)'
_diffrn_ambient_temperature 296(2)
_diffrn_measured_fraction_theta_full 0.999
_diffrn_measured_fraction_theta_max 0.999
_diffrn_measurement_device_type 'CCD area detector'
_diffrn_measurement_method 'phi and omega scans'
_diffrn_radiation_monochromator graphite
_diffrn_radiation_source 'fine-focus sealed tube'
_diffrn_radiation_type MoK\a
_diffrn_radiation_wavelength 0.71073
_diffrn_reflns_av_R_equivalents 0.0444
_diffrn_reflns_av_sigmaI/netI 0.0410
_diffrn_reflns_limit_h_max 24
_diffrn_reflns_limit_h_min -24
_diffrn_reflns_limit_k_max 12
_diffrn_reflns_limit_k_min -12
_diffrn_reflns_limit_l_max 21
_diffrn_reflns_limit_l_min -21
_diffrn_reflns_number 12186
_diffrn_reflns_theta_full 25.50
_diffrn_reflns_theta_max 25.50
_diffrn_reflns_theta_min 2.37
_diffrn_standards_number 0
_exptl_absorpt_coefficient_mu 1.329
_exptl_absorpt_correction_T_max 0.8056
_exptl_absorpt_correction_T_min 0.6462
_exptl_absorpt_correction_type multi-scan
_exptl_absorpt_process_details sadabs
_exptl_crystal_colour colourless
_exptl_crystal_density_diffrn 1.883
_exptl_crystal_density_method 'not measured'
_exptl_crystal_description block
_exptl_crystal_F_000 1920
_exptl_crystal_size_max 0.36
_exptl_crystal_size_mid 0.24
_exptl_crystal_size_min 0.17
_refine_diff_density_max 1.099
_refine_diff_density_min -0.550
_refine_diff_density_rms 0.103
_refine_ls_extinction_method none
_refine_ls_goodness_of_fit_ref 1.042
_refine_ls_hydrogen_treatment constr
_refine_ls_matrix_type full
_refine_ls_number_parameters 236
_refine_ls_number_reflns 3207
_refine_ls_number_restraints 0
_refine_ls_restrained_S_all 1.042
_refine_ls_R_factor_all 0.0598
_refine_ls_R_factor_gt 0.0411
_refine_ls_shift/su_max 0.000
_refine_ls_shift/su_mean 0.000
_refine_ls_structure_factor_coef Fsqd
_refine_ls_weighting_details 'calc w=1/[\s^2^(Fo^2^)+(0.0604P)^2^+1.5673P] where P=(Fo^2^+2Fc^2^)/3'
_refine_ls_weighting_scheme calc
_refine_ls_wR_factor_gt 0.0975
_refine_ls_wR_factor_ref 0.1099
_reflns_number_gt 2455
_reflns_number_total 3207
_reflns_threshold_expression >2sigma(I)
_cod_data_source_file ic5b02546_si_002.cif
_cod_data_source_block Ag
_cod_depositor_comments
;
The following automatic conversions were performed:

data item '_symmetry_cell_setting' value 'Monoclinic' was changed to
'monoclinic' in accordance with the
/home/saulius/struct/COD-crude-data/automatic-downloads/DataCite-retrospective/ACS/depositions/lib/dictionaries/cif_core.dic
dictionary named 'cif_core.dic' version 2.4.2 last updated on
2011-04-26.

Automatic conversion script
Id: cif_fix_values 6909 2019-04-08 15:41:33Z antanas 
;
_cod_original_sg_symbol_H-M C2/c
_cod_database_code 4346995

loop_
_symmetry_equiv_pos_as_xyz
'x, y, z'
'-x, y, -z+1/2'
'x+1/2, y+1/2, z'
'-x+1/2, y+1/2, -z+1/2'
'-x, -y, -z'
'x, -y, z-1/2'
'-x+1/2, -y+1/2, -z'
'x+1/2, -y+1/2, z-1/2'

loop_
_atom_site_label
_atom_site_type_symbol
_atom_site_fract_x
_atom_site_fract_y
_atom_site_fract_z
_atom_site_U_iso_or_equiv
_atom_site_adp_type
_atom_site_occupancy
_atom_site_symmetry_multiplicity
_atom_site_calc_flag
_atom_site_refinement_flags
Ag1 Ag 0.5000 0.09859(5) 0.2500 0.04233(17) Uani 1 2 d S
Ag2 Ag 0.5000 0.36963(5) 0.2500 0.04685(18) Uani 1 2 d S
N1 N 0.41525(19) 0.3478(4) 0.2987(2) 0.0430(9) Uani 1 1 d .
N2 N 0.34340(19) 0.2049(4) 0.1965(2) 0.0397(9) Uani 1 1 d .
N3 N 0.3540(2) 0.0770(4) 0.1068(2) 0.0433(9) Uani 1 1 d .
F1 F 0.3440(2) 0.7527(3) 0.1541(2) 0.0784(10) Uani 1 1 d .
F2 F 0.3991(2) 0.6702(4) 0.0768(3) 0.1046(13) Uani 1 1 d .
F3 F 0.2862(2) 0.6180(4) 0.0514(2) 0.1111(15) Uani 1 1 d .
F4 F 0.3721(2) 0.4668(3) 0.1025(2) 0.1018(13) Uani 1 1 d .
F5 F 0.31463(19) 0.5489(4) 0.1771(2) 0.0988(13) Uani 1 1 d .
F6 F 0.42846(18) 0.5998(4) 0.2046(2) 0.0978(13) Uani 1 1 d .
P1 P 0.35783(7) 0.61003(13) 0.12761(8) 0.0483(3) Uani 1 1 d .
C1 C 0.3551(2) 0.2784(4) 0.2680(3) 0.0408(10) Uani 1 1 d .
C2 C 0.3030(3) 0.2795(5) 0.3009(3) 0.0530(13) Uani 1 1 d .
H2 H 0.2618 0.2294 0.2786 0.064 Uiso 1 1 calc R
C3 C 0.3133(3) 0.3562(5) 0.3675(3) 0.0623(15) Uani 1 1 d .
H3 H 0.2792 0.3583 0.3909 0.075 Uiso 1 1 calc R
C4 C 0.3740(3) 0.4288(6) 0.3985(3) 0.0608(14) Uani 1 1 d .
H4 H 0.3814 0.4827 0.4426 0.073 Uiso 1 1 calc R
C5 C 0.4245(3) 0.4215(5) 0.3636(3) 0.0539(13) Uani 1 1 d .
H5 H 0.4665 0.4694 0.3860 0.065 Uiso 1 1 calc R
C6 C 0.3914(2) 0.1248(4) 0.1811(3) 0.0385(10) Uani 1 1 d .
C7 C 0.2850(2) 0.1254(5) 0.0765(3) 0.0498(12) Uani 1 1 d .
H7 H 0.2500 0.1064 0.0266 0.060 Uiso 1 1 calc R
C8 C 0.2777(2) 0.2038(5) 0.1319(3) 0.0498(12) Uani 1 1 d .
H8 H 0.2367 0.2492 0.1283 0.060 Uiso 1 1 calc R
C9 C 0.3840(3) -0.0096(5) 0.0623(3) 0.0492(12) Uani 1 1 d .
H9A H 0.3510 -0.0808 0.0395 0.059 Uiso 1 1 calc R
H9B H 0.4284 -0.0467 0.0993 0.059 Uiso 1 1 calc R
C10 C 0.3985(2) 0.0601(4) -0.0044(3) 0.0434(11) Uani 1 1 d .
C11 C 0.3646(3) 0.0228(6) -0.0831(3) 0.0603(14) Uani 1 1 d .
H11 H 0.3316 -0.0449 -0.0957 0.072 Uiso 1 1 calc R
C12 C 0.3791(3) 0.0850(7) -0.1443(3) 0.0716(17) Uani 1 1 d .
H12 H 0.3556 0.0591 -0.1974 0.086 Uiso 1 1 calc R
C13 C 0.4281(4) 0.1842(7) -0.1266(4) 0.0764(18) Uani 1 1 d .
H13 H 0.4387 0.2250 -0.1671 0.092 Uiso 1 1 calc R
C14 C 0.4611(4) 0.2225(6) -0.0484(4) 0.084(2) Uani 1 1 d .
H14 H 0.4937 0.2910 -0.0359 0.100 Uiso 1 1 calc R
C15 C 0.4467(3) 0.1607(6) 0.0120(3) 0.0702(16) Uani 1 1 d .
H15 H 0.4701 0.1875 0.0649 0.084 Uiso 1 1 calc R

loop_
_atom_site_aniso_label
_atom_site_aniso_U_11
_atom_site_aniso_U_22
_atom_site_aniso_U_33
_atom_site_aniso_U_23
_atom_site_aniso_U_13
_atom_site_aniso_U_12
Ag1 0.0351(3) 0.0430(3) 0.0491(3) 0.000 0.0160(2) 0.000
Ag2 0.0405(3) 0.0441(3) 0.0665(4) 0.000 0.0322(3) 0.000
N1 0.038(2) 0.050(2) 0.048(2) 0.0013(18) 0.0227(18) 0.0020(17)
N2 0.0323(19) 0.043(2) 0.046(2) 0.0030(17) 0.0168(17) -0.0014(16)
N3 0.043(2) 0.042(2) 0.050(2) 0.0021(18) 0.0232(19) -0.0050(17)
F1 0.094(3) 0.064(2) 0.087(3) 0.0046(16) 0.045(2) 0.0177(17)
F2 0.135(3) 0.087(3) 0.143(4) 0.004(3) 0.110(3) -0.009(3)
F3 0.085(3) 0.120(3) 0.084(3) 0.022(2) -0.019(2) -0.010(2)
F4 0.128(3) 0.059(2) 0.122(3) -0.014(2) 0.051(3) 0.000(2)
F5 0.084(3) 0.112(3) 0.120(3) 0.049(2) 0.059(2) 0.007(2)
F6 0.056(2) 0.091(3) 0.107(3) 0.004(2) -0.016(2) 0.0056(18)
P1 0.0407(7) 0.0497(8) 0.0552(8) 0.0076(6) 0.0188(6) 0.0003(5)
C1 0.037(2) 0.041(2) 0.048(3) 0.006(2) 0.020(2) 0.0012(19)
C2 0.046(3) 0.060(3) 0.061(3) 0.000(3) 0.030(3) -0.006(2)
C3 0.062(4) 0.076(4) 0.067(4) 0.002(3) 0.046(3) -0.001(3)
C4 0.068(4) 0.068(4) 0.059(3) -0.010(3) 0.039(3) -0.001(3)
C5 0.049(3) 0.059(3) 0.057(3) -0.009(3) 0.023(3) -0.004(2)
C6 0.039(2) 0.040(2) 0.040(3) 0.0000(19) 0.018(2) -0.0042(19)
C7 0.038(3) 0.057(3) 0.049(3) -0.001(2) 0.011(2) -0.005(2)
C8 0.035(3) 0.057(3) 0.057(3) 0.003(2) 0.017(2) 0.003(2)
C9 0.051(3) 0.045(3) 0.055(3) -0.004(2) 0.024(2) -0.004(2)
C10 0.042(3) 0.044(3) 0.048(3) -0.003(2) 0.021(2) 0.002(2)
C11 0.056(3) 0.068(4) 0.061(3) -0.014(3) 0.026(3) -0.005(3)
C12 0.082(4) 0.090(5) 0.049(3) -0.002(3) 0.032(3) 0.015(4)
C13 0.087(5) 0.086(5) 0.078(5) 0.020(4) 0.056(4) 0.023(4)
C14 0.099(5) 0.085(5) 0.083(5) -0.001(4) 0.051(4) -0.032(4)
C15 0.080(4) 0.077(4) 0.057(3) -0.008(3) 0.029(3) -0.029(3)

loop_
_atom_type_symbol
_atom_type_description
_atom_type_scat_dispersion_real
_atom_type_scat_dispersion_imag
_atom_type_scat_source
C C 0.0033 0.0016 'International Tables Vol C Tables 4.2.6.8 and 6.1.1.4'
H H 0.0000 0.0000 'International Tables Vol C Tables 4.2.6.8 and 6.1.1.4'
N N 0.0061 0.0033 'International Tables Vol C Tables 4.2.6.8 and 6.1.1.4'
Ag Ag -0.8971 1.1015 'International Tables Vol C Tables 4.2.6.8 and 6.1.1.4'
P P 0.1023 0.0942 'International Tables Vol C Tables 4.2.6.8 and 6.1.1.4'
F F 0.0171 0.0103 'International Tables Vol C Tables 4.2.6.8 and 6.1.1.4'

loop_
_geom_angle_atom_site_label_1
_geom_angle_atom_site_label_2
_geom_angle_atom_site_label_3
_geom_angle
_geom_angle_site_symmetry_1
_geom_angle_site_symmetry_3
C6 Ag1 C6 165.2(2) . 2_655
C6 Ag1 Ag2 82.62(12) . .
C6 Ag1 Ag2 82.62(12) 2_655 .
N1 Ag2 N1 168.4(2) . 2_655
N1 Ag2 Ag1 84.18(10) . .
N1 Ag2 Ag1 84.18(10) 2_655 .
C1 N1 C5 117.9(4) . .
C1 N1 Ag2 127.7(3) . .
C5 N1 Ag2 114.2(3) . .
C6 N2 C8 110.4(4) . .
C6 N2 C1 127.2(4) . .
C8 N2 C1 122.4(4) . .
C6 N3 C7 111.4(4) . .
C6 N3 C9 124.3(4) . .
C7 N3 C9 124.3(4) . .
F2 P1 F6 92.0(3) . .
F2 P1 F3 89.4(3) . .
F6 P1 F3 178.6(2) . .
F2 P1 F5 178.7(3) . .
F6 P1 F5 89.3(2) . .
F3 P1 F5 89.4(2) . .
F2 P1 F4 90.5(2) . .
F6 P1 F4 89.3(2) . .
F3 P1 F4 90.4(2) . .
F5 P1 F4 89.3(2) . .
F2 P1 F1 90.1(2) . .
F6 P1 F1 90.1(2) . .
F3 P1 F1 90.3(2) . .
F5 P1 F1 90.1(2) . .
F4 P1 F1 179.1(2) . .
N1 C1 C2 122.5(4) . .
N1 C1 N2 118.0(4) . .
C2 C1 N2 119.4(4) . .
C1 C2 C3 118.7(5) . .
C1 C2 H2 120.6 . .
C3 C2 H2 120.6 . .
C4 C3 C2 119.2(5) . .
C4 C3 H3 120.4 . .
C2 C3 H3 120.4 . .
C3 C4 C5 119.1(5) . .
C3 C4 H4 120.4 . .
C5 C4 H4 120.4 . .
N1 C5 C4 122.4(5) . .
N1 C5 H5 118.8 . .
C4 C5 H5 118.8 . .
N3 C6 N2 103.9(4) . .
N3 C6 Ag1 127.6(3) . .
N2 C6 Ag1 128.2(3) . .
C8 C7 N3 107.4(4) . .
C8 C7 H7 126.3 . .
N3 C7 H7 126.3 . .
C7 C8 N2 106.9(4) . .
C7 C8 H8 126.6 . .
N2 C8 H8 126.6 . .
N3 C9 C10 112.6(4) . .
N3 C9 H9A 109.1 . .
C10 C9 H9A 109.1 . .
N3 C9 H9B 109.1 . .
C10 C9 H9B 109.1 . .
H9A C9 H9B 107.8 . .
C15 C10 C11 118.1(5) . .
C15 C10 C9 121.0(4) . .
C11 C10 C9 120.9(4) . .
C10 C11 C12 120.9(5) . .
C10 C11 H11 119.6 . .
C12 C11 H11 119.6 . .
C13 C12 C11 120.1(6) . .
C13 C12 H12 119.9 . .
C11 C12 H12 119.9 . .
C14 C13 C12 119.0(6) . .
C14 C13 H13 120.5 . .
C12 C13 H13 120.5 . .
C13 C14 C15 120.7(6) . .
C13 C14 H14 119.6 . .
C15 C14 H14 119.6 . .
C10 C15 C14 121.2(6) . .
C10 C15 H15 119.4 . .
C14 C15 H15 119.4 . .

loop_
_geom_bond_atom_site_label_1
_geom_bond_atom_site_label_2
_geom_bond_distance
_geom_bond_site_symmetry_2
Ag1 C6 2.092(4) .
Ag1 C6 2.092(4) 2_655
Ag1 Ag2 2.780(2) .
Ag2 N1 2.202(4) .
Ag2 N1 2.202(4) 2_655
N1 C1 1.336(6) .
N1 C5 1.342(6) .
N2 C6 1.373(5) .
N2 C8 1.397(6) .
N2 C1 1.430(6) .
N3 C6 1.355(6) .
N3 C7 1.383(6) .
N3 C9 1.468(6) .
F1 P1 1.595(3) .
F2 P1 1.572(3) .
F3 P1 1.578(4) .
F4 P1 1.593(4) .
F5 P1 1.588(3) .
F6 P1 1.575(4) .
C1 C2 1.383(6) .
C2 C3 1.380(7) .
C2 H2 0.9300 .
C3 C4 1.361(7) .
C3 H3 0.9300 .
C4 C5 1.383(7) .
C4 H4 0.9300 .
C5 H5 0.9300 .
C7 C8 1.328(7) .
C7 H7 0.9300 .
C8 H8 0.9300 .
C9 C10 1.514(6) .
C9 H9A 0.9700 .
C9 H9B 0.9700 .
C10 C15 1.372(7) .
C10 C11 1.374(7) .
C11 C12 1.393(8) .
C11 H11 0.9300 .
C12 C13 1.370(9) .
C12 H12 0.9300 .
C13 C14 1.367(9) .
C13 H13 0.9300 .
C14 C15 1.378(8) .
C14 H14 0.9300 .
C15 H15 0.9300 .

loop_
_geom_torsion_atom_site_label_1
_geom_torsion_atom_site_label_2
_geom_torsion_atom_site_label_3
_geom_torsion_atom_site_label_4
_geom_torsion
_geom_torsion_site_symmetry_1
_geom_torsion_site_symmetry_4
C6 Ag1 Ag2 N1 55.28(16) . .
C6 Ag1 Ag2 N1 -124.72(16) 2_655 .
C6 Ag1 Ag2 N1 -124.72(16) . 2_655
C6 Ag1 Ag2 N1 55.28(16) 2_655 2_655
N1 Ag2 N1 C1 -53.2(4) 2_655 .
Ag1 Ag2 N1 C1 -53.2(4) . .
N1 Ag2 N1 C5 131.8(3) 2_655 .
Ag1 Ag2 N1 C5 131.8(3) . .
C5 N1 C1 C2 -0.3(7) . .
Ag2 N1 C1 C2 -175.2(4) . .
C5 N1 C1 N2 177.0(4) . .
Ag2 N1 C1 N2 2.1(6) . .
C6 N2 C1 N1 46.8(6) . .
C8 N2 C1 N1 -135.1(4) . .
C6 N2 C1 C2 -135.8(5) . .
C8 N2 C1 C2 42.3(6) . .
N1 C1 C2 C3 0.6(8) . .
N2 C1 C2 C3 -176.6(5) . .
C1 C2 C3 C4 0.3(8) . .
C2 C3 C4 C5 -1.5(9) . .
C1 N1 C5 C4 -0.9(7) . .
Ag2 N1 C5 C4 174.6(4) . .
C3 C4 C5 N1 1.8(8) . .
C7 N3 C6 N2 0.0(5) . .
C9 N3 C6 N2 177.0(4) . .
C7 N3 C6 Ag1 -173.8(3) . .
C9 N3 C6 Ag1 3.3(6) . .
C8 N2 C6 N3 0.5(5) . .
C1 N2 C6 N3 178.8(4) . .
C8 N2 C6 Ag1 174.2(3) . .
C1 N2 C6 Ag1 -7.5(6) . .
C6 Ag1 C6 N3 124.0(4) 2_655 .
Ag2 Ag1 C6 N3 124.0(4) . .
C6 Ag1 C6 N2 -48.3(4) 2_655 .
Ag2 Ag1 C6 N2 -48.3(4) . .
C6 N3 C7 C8 -0.5(5) . .
C9 N3 C7 C8 -177.5(4) . .
N3 C7 C8 N2 0.7(5) . .
C6 N2 C8 C7 -0.8(5) . .
C1 N2 C8 C7 -179.2(4) . .
C6 N3 C9 C10 -104.5(5) . .
C7 N3 C9 C10 72.2(5) . .
N3 C9 C10 C15 62.4(6) . .
N3 C9 C10 C11 -118.9(5) . .
C15 C10 C11 C12 0.2(8) . .
C9 C10 C11 C12 -178.5(5) . .
C10 C11 C12 C13 0.5(9) . .
C11 C12 C13 C14 -1.2(10) . .
C12 C13 C14 C15 1.3(11) . .
C11 C10 C15 C14 -0.1(9) . .
C9 C10 C15 C14 178.6(6) . .
C13 C14 C15 C10 -0.7(11) . .
